data_7225902
loop_
_publ_author_name
'Mary Sheeba, Mani'
'Muthu Tamizh, M.'
'Babu, S. Ganesh'
'Bhuvanesh, Nattamai'
'Karvembu, R.'

_publ_section_title
;
 Ru(II)-p-cymene complexes containing ester of chiral D/L-phenylalanine
 derived aroylthiourea ligands for enantioselective reduction of
 pro-chiral ketones
;
_journal_name_full 'RSC Adv.'
_journal_paper_doi 10.1039/C6RA12428C
_journal_year 2016
_chemical_absolute_configuration ad
_chemical_formula_moiety 'C17 H16 N2 O3 S'
_chemical_formula_sum 'C17 H16 N2 O3 S'
_chemical_formula_weight 328.38
_space_group_crystal_system orthorhombic
_space_group_IT_number 18
_space_group_name_Hall 'P 2 2ab'
_space_group_name_H-M_alt 'P 21 21 2'
_symmetry_space_group_name_Hall 'P 2 2ab'
_symmetry_space_group_name_H-M 'P 21 21 2'
_atom_sites_solution_hydrogens geom
_audit_creation_date 2016-04-05
_audit_creation_method
;
Olex2 1.2-beta
(compiled 2015.11.10 svn.r3248 for OlexSys, GUI svn.r5133)
;
_audit_update_record
;
2016-04-18 deposited with the CCDC.
2016-07-11 downloaded from the CCDC.
;
_cell_angle_alpha 90
_cell_angle_beta 90
_cell_angle_gamma 90
_cell_formula_units_Z 4
_cell_length_a 11.9242(6)
_cell_length_b 26.5717(13)
_cell_length_c 5.0373(3)
_cell_measurement_reflns_used 9970
_cell_measurement_temperature 110.0
_cell_measurement_theta_max 27.397
_cell_measurement_theta_min 2.865
_cell_volume 1596.05(15)
_computing_molecular_graphics 'Olex2 (Dolomanov et al., 2009)'
_computing_publication_material 'Olex2 (Dolomanov et al., 2009)'
_computing_structure_refinement 'ShelXL (Sheldrick, 2015)'
_computing_structure_solution 'ShelXT (Sheldrick, 2015)'
_diffrn_ambient_temperature 110.0
_diffrn_measured_fraction_theta_full 0.999
_diffrn_measured_fraction_theta_max 0.998
_diffrn_measurement_device_type 'Bruker APEX-II CCD'
_diffrn_measurement_method '\f and \w scans'
_diffrn_radiation_type MoK\a
_diffrn_radiation_wavelength 0.71073
_diffrn_reflns_av_R_equivalents 0.0760
_diffrn_reflns_av_unetI/netI 0.0530
_diffrn_reflns_Laue_measured_fraction_full 0.999
_diffrn_reflns_Laue_measured_fraction_max 0.998
_diffrn_reflns_limit_h_max 15
_diffrn_reflns_limit_h_min -15
_diffrn_reflns_limit_k_max 34
_diffrn_reflns_limit_k_min -34
_diffrn_reflns_limit_l_max 6
_diffrn_reflns_limit_l_min -6
_diffrn_reflns_number 33565
_diffrn_reflns_point_group_measured_fraction_full 0.999
_diffrn_reflns_point_group_measured_fraction_max 0.998
_diffrn_reflns_theta_full 25.242
_diffrn_reflns_theta_max 27.472
_diffrn_reflns_theta_min 2.295
_diffrn_standards_number 0
_exptl_absorpt_coefficient_mu 0.219
_exptl_absorpt_correction_T_max 0.7436
_exptl_absorpt_correction_T_min 0.6681
_exptl_absorpt_correction_type multi-scan
_exptl_absorpt_process_details
;
SADABS-2014/3 (Bruker,2014/3) was used for absorption correction.
wR2(int) was 0.1487 before and 0.0837 after correction.
The Ratio of minimum to maximum transmission is 0.8985.
The \l/2 correction factor is Not present.
;
_exptl_crystal_colour yellow
_exptl_crystal_colour_primary yellow
_exptl_crystal_density_diffrn 1.367
_exptl_crystal_description block
_exptl_crystal_F_000 688
_exptl_crystal_size_max 0.442
_exptl_crystal_size_mid 0.13
_exptl_crystal_size_min 0.078
_refine_diff_density_max 0.480
_refine_diff_density_min -0.365
_refine_diff_density_rms 0.066
_refine_ls_abs_structure_details
;
 Flack x determined using 1104 quotients [(I+)-(I-)]/[(I+)+(I-)]
 (Parsons, Flack and Wagner, Acta Cryst. B69 (2013) 249-259).
;
_refine_ls_abs_structure_Flack 0.03(3)
_refine_ls_extinction_method none
_refine_ls_goodness_of_fit_ref 1.104
_refine_ls_hydrogen_treatment constr
_refine_ls_matrix_type full
_refine_ls_number_parameters 209
_refine_ls_number_reflns 3659
_refine_ls_number_restraints 0
_refine_ls_restrained_S_all 1.104
_refine_ls_R_factor_all 0.0751
_refine_ls_R_factor_gt 0.0581
_refine_ls_shift/su_max 0.000
_refine_ls_shift/su_mean 0.000
_refine_ls_structure_factor_coef Fsqd
_refine_ls_weighting_details 'w=1/[\s^2^(Fo^2^)+(0.0285P)^2^+2.1251P] where P=(Fo^2^+2Fc^2^)/3'
_refine_ls_weighting_scheme calc
_refine_ls_wR_factor_gt 0.1084
_refine_ls_wR_factor_ref 0.1138
_reflns_Friedel_coverage 0.698
_reflns_Friedel_fraction_full 1.000
_reflns_Friedel_fraction_max 0.998
_reflns_number_gt 3081
_reflns_number_total 3659
_reflns_threshold_expression 'I > 2\s(I)'
_cod_data_source_file c6ra12428c2.cif
_cod_data_source_block bdpae
_cod_database_code 7225902
_shelxl_version_number 2014/6
_shelx_space_group_comment
;
The symmetry employed for this shelxl refinement is uniquely defined
by the following loop, which should always be used as a source of
symmetry information in preference to the above space-group names.
They are only intended as comments.
;
_shelx_estimated_absorpt_t_max 0.983
_shelx_estimated_absorpt_t_min 0.909
_olex2_refinement_description
;
1. Fixed Uiso
 At 1.2 times of:
  All C(H) groups, All C(H,H) groups, All N(H) groups
 At 1.5 times of:
  All O(H) groups
2.a Ternary CH refined with riding coordinates:
 C9(H9)
2.b Secondary CH2 refined with riding coordinates:
 C11(H11A,H11B)
2.c Aromatic/amide H refined with riding coordinates:
 N1(H1), N2(H2), C3(H3A), C4(H4), C5(H5), C6(H6), C7(H7), C13(H13), C14(H14),
 C15(H15), C16(H16), C17(H17)
2.d Idealised tetrahedral OH refined as rotating group:
 O3(H3)
;
_olex2_submission_special_instructions 'No special instructions were received'

loop_
_space_group_symop_operation_xyz
'x, y, z'
'-x, -y, z'
'-x+1/2, y+1/2, -z'
'x+1/2, -y+1/2, -z'

loop_
_atom_site_label
_atom_site_type_symbol
_atom_site_fract_x
_atom_site_fract_y
_atom_site_fract_z
_atom_site_U_iso_or_equiv
_atom_site_adp_type
_atom_site_occupancy
_atom_site_site_symmetry_order
_atom_site_calc_flag
_atom_site_refinement_flags_posn
S1 S 0.45767(9) 0.74698(4) -0.2045(2) 0.0211(2) Uani 1 1 d .
O1 O 0.4279(2) 0.60568(10) 0.2934(6) 0.0203(6) Uani 1 1 d .
O2 O 0.7836(3) 0.71350(11) -0.3139(6) 0.0268(7) Uani 1 1 d .
O3 O 0.7212(3) 0.69689(12) 0.0960(6) 0.0271(7) Uani 1 1 d .
H3 H 0.7812 0.7109 0.1425 0.041 Uiso 1 1 calc GR
N1 N 0.3829(3) 0.68568(12) 0.1700(7) 0.0178(7) Uani 1 1 d .
H1 H 0.3392 0.7114 0.2079 0.021 Uiso 1 1 calc R
N2 N 0.5314(3) 0.65601(12) -0.0786(7) 0.0166(7) Uani 1 1 d .
H2 H 0.5244 0.6275 0.0089 0.020 Uiso 1 1 calc R
C1 C 0.3671(3) 0.64261(14) 0.3188(8) 0.0169(8) Uani 1 1 d .
C2 C 0.2726(3) 0.64279(15) 0.5111(8) 0.0165(9) Uani 1 1 d .
C3 C 0.2688(4) 0.60383(14) 0.6967(9) 0.0201(9) Uani 1 1 d .
H3A H 0.3251 0.5785 0.6952 0.024 Uiso 1 1 calc R
C4 C 0.1844(4) 0.60182(17) 0.8814(8) 0.0237(10) Uani 1 1 d .
H4 H 0.1823 0.5752 1.0074 0.028 Uiso 1 1 calc R
C5 C 0.1012(4) 0.63902(17) 0.8842(9) 0.0236(10) Uani 1 1 d .
H5 H 0.0436 0.6383 1.0146 0.028 Uiso 1 1 calc R
C6 C 0.1033(4) 0.67648(16) 0.6978(10) 0.0257(10) Uani 1 1 d .
H6 H 0.0457 0.7012 0.6963 0.031 Uiso 1 1 calc R
C7 C 0.1882(4) 0.67870(16) 0.5118(8) 0.0225(10) Uani 1 1 d .
H7 H 0.1888 0.7049 0.3837 0.027 Uiso 1 1 calc R
C8 C 0.4595(3) 0.69285(14) -0.0311(8) 0.0159(8) Uani 1 1 d .
C9 C 0.6214(3) 0.66116(14) -0.2708(8) 0.0195(9) Uani 1 1 d .
H9 H 0.5900 0.6783 -0.4313 0.023 Uiso 1 1 calc R
C10 C 0.7180(4) 0.69348(15) -0.1664(8) 0.0200(9) Uani 1 1 d .
C11 C 0.6653(4) 0.60917(16) -0.3578(8) 0.0229(10) Uani 1 1 d .
H11A H 0.6034 0.5909 -0.4467 0.027 Uiso 1 1 calc R
H11B H 0.7253 0.6143 -0.4910 0.027 Uiso 1 1 calc R
C12 C 0.7106(4) 0.57643(15) -0.1397(8) 0.0210(10) Uani 1 1 d .
C13 C 0.8218(4) 0.58028(17) -0.0597(10) 0.0281(11) Uani 1 1 d .
H13 H 0.8698 0.6037 -0.1458 0.034 Uiso 1 1 calc R
C14 C 0.8638(5) 0.55069(18) 0.1425(11) 0.0361(13) Uani 1 1 d .
H14 H 0.9398 0.5541 0.1957 0.043 Uiso 1 1 calc R
C15 C 0.7944(4) 0.51587(17) 0.2687(10) 0.0344(12) Uani 1 1 d .
H15 H 0.8226 0.4956 0.4089 0.041 Uiso 1 1 calc R
C16 C 0.6858(4) 0.51122(16) 0.1888(10) 0.0328(12) Uani 1 1 d .
H16 H 0.6384 0.4874 0.2732 0.039 Uiso 1 1 calc R
C17 C 0.6439(4) 0.54079(16) -0.0134(10) 0.0279(11) Uani 1 1 d .
H17 H 0.5681 0.5367 -0.0673 0.033 Uiso 1 1 calc R

loop_
_atom_site_aniso_label
_atom_site_aniso_U_11
_atom_site_aniso_U_22
_atom_site_aniso_U_33
_atom_site_aniso_U_23
_atom_site_aniso_U_13
_atom_site_aniso_U_12
S1 0.0241(5) 0.0193(5) 0.0198(5) 0.0030(5) 0.0028(5) 0.0007(4)
O1 0.0210(15) 0.0186(13) 0.0214(15) 0.0025(14) 0.0031(13) 0.0014(11)
O2 0.0287(17) 0.0310(16) 0.0208(15) 0.0014(15) 0.0026(16) -0.0100(14)
O3 0.0269(18) 0.0363(18) 0.0179(15) -0.0025(14) -0.0007(14) -0.0110(15)
N1 0.0237(18) 0.0150(16) 0.0147(17) -0.0013(15) 0.0042(16) 0.0011(14)
N2 0.0143(17) 0.0185(17) 0.0169(17) 0.0015(14) 0.0000(15) -0.0035(14)
C1 0.019(2) 0.0198(19) 0.0115(19) -0.0026(18) -0.0071(18) -0.0017(17)
C2 0.017(2) 0.0173(19) 0.016(2) -0.0042(17) 0.0001(18) -0.0058(16)
C3 0.020(2) 0.0183(19) 0.022(2) -0.0004(19) -0.002(2) 0.0013(16)
C4 0.027(2) 0.027(2) 0.018(2) 0.0084(19) -0.0032(19) -0.0040(19)
C5 0.020(2) 0.034(2) 0.016(2) 0.0000(19) 0.0011(18) -0.0048(19)
C6 0.022(2) 0.031(2) 0.024(2) 0.003(2) 0.004(2) 0.0032(18)
C7 0.027(2) 0.023(2) 0.018(2) 0.0042(18) 0.002(2) -0.0001(18)
C8 0.0159(19) 0.0181(19) 0.0137(19) -0.0036(16) -0.0011(18) -0.0020(17)
C9 0.024(2) 0.022(2) 0.013(2) -0.0017(17) 0.0039(18) -0.0014(17)
C10 0.022(2) 0.021(2) 0.018(2) -0.0011(18) 0.0020(19) 0.0003(18)
C11 0.022(2) 0.028(2) 0.019(2) -0.0046(19) 0.0046(18) -0.0027(18)
C12 0.022(2) 0.020(2) 0.021(2) -0.0065(18) 0.0071(19) 0.0018(17)
C13 0.028(2) 0.027(2) 0.030(2) 0.005(2) 0.000(2) -0.0023(19)
C14 0.036(3) 0.033(3) 0.040(3) -0.005(2) -0.004(3) 0.006(2)
C15 0.053(3) 0.022(2) 0.028(3) -0.002(2) -0.004(3) 0.011(2)
C16 0.048(3) 0.017(2) 0.033(3) -0.004(2) 0.016(3) -0.004(2)
C17 0.035(3) 0.019(2) 0.030(3) -0.009(2) 0.007(2) -0.002(2)

loop_
_atom_type_symbol
_atom_type_description
_atom_type_scat_dispersion_real
_atom_type_scat_dispersion_imag
_atom_type_scat_source
C C 0.0033 0.0016 'International Tables Vol C Tables 4.2.6.8 and 6.1.1.4'
H H 0.0000 0.0000 'International Tables Vol C Tables 4.2.6.8 and 6.1.1.4'
N N 0.0061 0.0033 'International Tables Vol C Tables 4.2.6.8 and 6.1.1.4'
O O 0.0106 0.0060 'International Tables Vol C Tables 4.2.6.8 and 6.1.1.4'
S S 0.1246 0.1234 'International Tables Vol C Tables 4.2.6.8 and 6.1.1.4'

loop_
_geom_angle_atom_site_label_1
_geom_angle_atom_site_label_2
_geom_angle_atom_site_label_3
_geom_angle
C10 O3 H3 109.5
C1 N1 H1 116.4
C8 N1 H1 116.4
C8 N1 C1 127.2(3)
C8 N2 H2 119.0
C8 N2 C9 122.0(3)
C9 N2 H2 119.0
O1 C1 N1 121.7(4)
O1 C1 C2 121.3(4)
N1 C1 C2 117.1(3)
C3 C2 C1 117.3(4)
C7 C2 C1 123.6(4)
C7 C2 C3 119.0(4)
C2 C3 H3A 119.8
C4 C3 C2 120.5(4)
C4 C3 H3A 119.8
C3 C4 H4 120.0
C3 C4 C5 119.9(4)
C5 C4 H4 120.0
C4 C5 H5 120.2
C6 C5 C4 119.6(4)
C6 C5 H5 120.2
C5 C6 H6 119.7
C5 C6 C7 120.7(4)
C7 C6 H6 119.7
C2 C7 H7 119.9
C6 C7 C2 120.3(4)
C6 C7 H7 119.9
N1 C8 S1 119.4(3)
N2 C8 S1 123.2(3)
N2 C8 N1 117.4(3)
N2 C9 H9 107.7
N2 C9 C10 112.3(3)
N2 C9 C11 110.9(3)
C10 C9 H9 107.7
C10 C9 C11 110.2(3)
C11 C9 H9 107.7
O2 C10 O3 124.5(4)
O2 C10 C9 121.7(4)
O3 C10 C9 113.8(4)
C9 C11 H11A 108.4
C9 C11 H11B 108.4
H11A C11 H11B 107.4
C12 C11 C9 115.7(3)
C12 C11 H11A 108.4
C12 C11 H11B 108.4
C13 C12 C11 120.8(4)
C13 C12 C17 117.6(4)
C17 C12 C11 121.6(4)
C12 C13 H13 119.4
C14 C13 C12 121.2(5)
C14 C13 H13 119.4
C13 C14 H14 120.0
C13 C14 C15 119.9(5)
C15 C14 H14 120.0
C14 C15 H15 120.3
C16 C15 C14 119.3(5)
C16 C15 H15 120.3
C15 C16 H16 119.6
C15 C16 C17 120.7(5)
C17 C16 H16 119.6
C12 C17 H17 119.4
C16 C17 C12 121.2(5)
C16 C17 H17 119.4

loop_
_geom_bond_atom_site_label_1
_geom_bond_atom_site_label_2
_geom_bond_distance
S1 C8 1.683(4)
O1 C1 1.227(5)
O2 C10 1.203(5)
O3 H3 0.8400
O3 C10 1.325(5)
N1 H1 0.8800
N1 C1 1.381(5)
N1 C8 1.378(5)
N2 H2 0.8800
N2 C8 1.323(5)
N2 C9 1.452(5)
C1 C2 1.485(6)
C2 C3 1.396(6)
C2 C7 1.387(6)
C3 H3A 0.9500
C3 C4 1.372(6)
C4 H4 0.9500
C4 C5 1.401(6)
C5 H5 0.9500
C5 C6 1.369(6)
C6 H6 0.9500
C6 C7 1.381(6)
C7 H7 0.9500
C9 H9 1.0000
C9 C10 1.530(6)
C9 C11 1.541(6)
C11 H11A 0.9900
C11 H11B 0.9900
C11 C12 1.502(6)
C12 C13 1.390(6)
C12 C17 1.391(6)
C13 H13 0.9500
C13 C14 1.381(7)
C14 H14 0.9500
C14 C15 1.394(7)
C15 H15 0.9500
C15 C16 1.361(7)
C16 H16 0.9500
C16 C17 1.380(7)
C17 H17 0.9500

loop_
_geom_hbond_atom_site_label_D
_geom_hbond_atom_site_label_H
_geom_hbond_atom_site_label_A
_geom_hbond_distance_DH
_geom_hbond_distance_HA
_geom_hbond_distance_DA
_geom_hbond_angle_DHA
_geom_hbond_site_symmetry_A
O3 H3 S1 0.84 2.40 3.236(3) 171.2 4_565
N1 H1 O2 0.88 2.17 3.017(4) 161.4 4_465
N2 H2 O1 0.88 1.93 2.612(4) 133.5 .

loop_
_geom_torsion_atom_site_label_1
_geom_torsion_atom_site_label_2
_geom_torsion_atom_site_label_3
_geom_torsion_atom_site_label_4
_geom_torsion
O1 C1 C2 C3 12.2(6)
O1 C1 C2 C7 -166.5(4)
N1 C1 C2 C3 -168.0(4)
N1 C1 C2 C7 13.3(6)
N2 C9 C10 O2 -159.0(4)
N2 C9 C10 O3 21.0(5)
N2 C9 C11 C12 -59.3(5)
C1 N1 C8 S1 175.0(3)
C1 N1 C8 N2 -4.7(6)
C1 C2 C3 C4 179.6(4)
C1 C2 C7 C6 -179.8(4)
C2 C3 C4 C5 0.1(6)
C3 C2 C7 C6 1.5(6)
C3 C4 C5 C6 1.6(7)
C4 C5 C6 C7 -1.7(7)
C5 C6 C7 C2 0.2(7)
C7 C2 C3 C4 -1.7(6)
C8 N1 C1 O1 4.5(6)
C8 N1 C1 C2 -175.3(4)
C8 N2 C9 C10 75.9(5)
C8 N2 C9 C11 -160.3(4)
C9 N2 C8 S1 5.5(5)
C9 N2 C8 N1 -174.9(3)
C9 C11 C12 C13 -86.5(5)
C9 C11 C12 C17 94.5(5)
C10 C9 C11 C12 65.8(5)
C11 C9 C10 O2 76.9(5)
C11 C9 C10 O3 -103.2(4)
C11 C12 C13 C14 179.3(4)
C11 C12 C17 C16 -179.3(4)
C12 C13 C14 C15 0.6(7)
C13 C12 C17 C16 1.7(6)
C13 C14 C15 C16 0.5(7)
C14 C15 C16 C17 -0.5(7)
C15 C16 C17 C12 -0.6(7)
C17 C12 C13 C14 -1.7(7)
